data_7702647
loop_
_publ_author_name
'Atkinson, Ian M.'
'Chartres, Jy D.'
'Groth, Andrew M.'
'Lindoy, Leonard F.'
'Lowe, Mark P.'
'Meehan, George V.'
'Skelton, Brian W.'
'White, Allan H.'

_publ_section_title
;
 New linked macrocyclic systems. Interaction of palladium(ii) and
 platinum(ii) with tri-linked N2S2-donor macrocycles and their single-ring
 analogues
;
_journal_issue 19
_journal_name_full 'Journal of the Chemical Society, Dalton Transactions'
_journal_page_first 2801
_journal_paper_doi 10.1039/b104492n
_journal_year 2001
_chemical_formula_sum 'C19 H32 F12 N2 P2 Pd S2'
_chemical_formula_weight 748.95
_space_group_IT_number 14
_space_group_name_Hall '-P 2ybc'
_space_group_name_H-M_alt 'P 1 21/c 1'
_symmetry_cell_setting monoclinic
_symmetry_space_group_name_Hall '-P 2ybc'
_symmetry_space_group_name_H-M 'P 1 21/c 1'
_cell_angle_alpha 90.00000
_cell_angle_beta 92.00(4)
_cell_angle_gamma 90.00000
_cell_formula_units_Z 4
_cell_length_a 8.712(3)
_cell_length_b 9.094(2)
_cell_length_c 34.48(2)
_cell_measurement_reflns_used 8
_cell_measurement_temperature 293
_cell_measurement_theta_max 24
_cell_measurement_theta_min 23.5
_cell_volume 2730.1(19)
_computing_cell_refinement 'Enraf Nonius software'
_computing_data_collection 'Enraf Nonius software'
_computing_data_reduction xtal
_computing_molecular_graphics xtal
_computing_publication_material 'xtal BONDLA CIFIO'
_computing_structure_refinement xtal
_computing_structure_solution xtal
_diffrn_ambient_temperature 293
_diffrn_measurement_device_type
;; 
CAD4 diffractometer
;
_diffrn_measurement_method '2\q-\w scans'
_diffrn_radiation_detector 'scintillation counter'
_diffrn_radiation_monochromator graphite
_diffrn_radiation_source 'rotating anode'
_diffrn_radiation_type 'Mo K\a'
_diffrn_radiation_wavelength .71073
_diffrn_reflns_av_R_equivalents .024
_diffrn_reflns_av_sigmaI/netI .027
_diffrn_reflns_limit_h_max 0
_diffrn_reflns_limit_h_min -12
_diffrn_reflns_limit_k_max 0
_diffrn_reflns_limit_k_min -12
_diffrn_reflns_limit_l_max 48
_diffrn_reflns_limit_l_min -48
_diffrn_reflns_number 8410
_diffrn_reflns_theta_max 29.99
_diffrn_reflns_theta_min 2.32
_diffrn_standards_decay_% 0
_diffrn_standards_interval_time 60
_diffrn_standards_number 8
_exptl_absorpt_coefficient_mu 1.046
_exptl_absorpt_correction_T_max .57
_exptl_absorpt_correction_T_min .53
_exptl_absorpt_correction_type gaussian
_exptl_absorpt_process_details
;
XTAL absorb                
;
_exptl_crystal_colour colourless
_exptl_crystal_density_diffrn 1.822
_exptl_crystal_description block
_exptl_crystal_F_000 1504
_exptl_crystal_size_max .75
_exptl_crystal_size_mid .65
_exptl_crystal_size_min .65
_refine_diff_density_max 1.32
_refine_diff_density_min -.818
_refine_ls_extinction_coef 12186(536)
_refine_ls_extinction_expression Eq22_p292_"Cryst._Comp."_Munksgaard_1970
_refine_ls_extinction_method Zachariasen
_refine_ls_goodness_of_fit_all 1.207
_refine_ls_goodness_of_fit_ref 1.33
_refine_ls_hydrogen_treatment noref
_refine_ls_matrix_type atomblock
_refine_ls_number_constraints 0
_refine_ls_number_parameters 362
_refine_ls_number_reflns 6948
_refine_ls_number_restraints 0
_refine_ls_R_factor_all .05
_refine_ls_R_factor_gt .044
_refine_ls_shift/su_max .054
_refine_ls_shift/su_mean .005
_refine_ls_structure_factor_coef F
_refine_ls_weighting_scheme sigma
_refine_ls_wR_factor_all .053
_refine_ls_wR_factor_ref .052
_reflns_d_resolution_high .711
_reflns_d_resolution_low 8.793
_reflns_limit_h_max 12
_reflns_limit_h_min 0
_reflns_limit_k_max 12
_reflns_limit_k_min 0
_reflns_limit_l_max 48
_reflns_limit_l_min -48
_reflns_number_gt 6948
_reflns_number_observed 7043
_reflns_number_total 7957
_reflns_threshold_expression 'I    > 2.00 sig(I   )'
_cod_data_source_file b104492n.txt
_cod_data_source_block llsyd
_cod_depositor_comments
;
The following automatic conversions were performed:

data item '_refine_ls_matrix_type' value 'atom_block' was changed to
'atomblock' in accordance with the
/home/saulius/struct/COD-crude-data/automatic-downloads/DataCite-retrospective/RSC/depositions/lib/dictionaries/cif_core.dic
dictionary named 'cif_core.dic' version 2.4.2 last updated on
2011-04-26.

Automatic conversion script
Id: cif_fix_values 6909 2019-04-08 15:41:33Z antanas 
;
_cod_original_cell_volume 2730(2)
_cod_original_sg_symbol_Hall -p_2ybc
_cod_original_sg_symbol_H-M P_1_21/c_1
_cod_original_formula_sum 'C19 H32 F12 N2 P2 Pd1 S2'
_cod_database_code 7702647

loop_
_symmetry_equiv_pos_as_xyz
+x,+y,+z
-x,1/2+y,1/2-z
-x,-y,-z
+x,1/2-y,1/2+z

loop_
_atom_site_label
_atom_site_fract_x
_atom_site_fract_y
_atom_site_fract_z
_atom_site_U_iso_or_equiv
_atom_site_adp_type
_atom_site_occupancy
Pd .64081(2) .63942(2) .374490(10) .03134(12) Uani 1.00000
N10 .5456(3) .5374(3) .32412(7) .0379(13) Uani 1.00000
C10 .5306(4) .3732(3) .33055(10) .0442(17) Uani 1.00000
C1 .4129(4) .3298(3) .35937(10) .0406(16) Uani 1.00000
C2 .4392(4) .3514(4) .39872(10) .0470(18) Uani 1.00000
C3 .3286(5) .3111(4) .42510(12) .059(2) Uani 1.00000
C4 .1943(4) .2485(5) .41239(13) .066(3) Uani 1.00000
C5 .1680(4) .2247(5) .37374(14) .069(3) Uani 1.00000
C6 .2757(4) .2651(4) .34672(11) .054(2) Uani 1.00000
C11 .3851(4) .5910(4) .31323(11) .051(2) Uani 1.00000
C12 .3670(5) .7503(4) .30157(11) .061(2) Uani 1.00000
C13 .3998(5) .8638(4) .33191(13) .063(2) Uani 1.00000
S14 .42578(9) .78708(9) .38041(3) .0429(4) Uani 1.00000
C15 .5053(4) .9487(4) .40445(12) .057(2) Uani 1.00000
C16 .5475(5) .9190(5) .44626(11) .060(2) Uani 1.00000
C17 .6180(5) .7668(5) .45512(10) .056(2) Uani 1.00000
C21 .6433(4) .5639(4) .28980(10) .052(2) Uani 1.00000
C22 .7978(5) .4891(4) .28993(10) .058(2) Uani 1.00000
C23 .9169(4) .5440(4) .31997(11) .054(2) Uani 1.00000
S24 .86319(9) .50192(9) .36914(3) .0444(4) Uani 1.00000
C25 1.0106(4) .5994(4) .39728(11) .053(2) Uani 1.00000
C26 .9882(4) .7656(5) .39844(11) .056(2) Uani 1.00000
C27 .8683(4) .8185(4) .42533(11) .052(2) Uani 1.00000
N20 .7335(3) .7178(3) .42674(8) .0423(14) Uani 1.00000
P1 .83792(11) .01194(11) .29295(3) .0503(5) Uani 1.00000
F11 .7708(3) -.1041(3) .32292(8) .0882(19) Uani 1.00000
F12 .8976(3) .1215(3) .26222(10) .106(2) Uani 1.00000
F13 1.0056(3) -.0442(3) .30362(8) .089(2) Uani 1.00000
F14 .8472(4) .1272(3) .32666(10) .109(2) Uani 1.00000
F15 .6672(3) .0688(3) .28302(7) .0791(16) Uani 1.00000
F16 .8178(4) -.1078(3) .26011(9) .112(2) Uani 1.00000
P2 .79892(11) .29427(12) .48627(3) .0538(5) Uani 1.00000
F21 .6221(3) .2616(3) .48033(7) .0827(18) Uani 1.00000
F22 .9765(3) .3225(4) .49197(11) .116(3) Uani 1.00000
F23 .8210(4) .2107(5) .44545(11) .125(3) Uani .867(2)
F24 .7818(5) .4400(4) .46364(14) .139(3) Uani .867(2)
F25 .7744(4) .3591(5) .52685(10) .118(3) Uani .867(2)
F26 .8182(5) .1354(4) .50567(14) .122(3) Uani .867(2)
F23' .8211(18) .3324(18) .4438(5) .059(4) Uiso .133(2)
F24' .740(3) .458(3) .4990(7) .102(7) Uiso .133(2)
F25' .7874(19) .225(2) .5269(5) .065(4) Uiso .133(2)
F26' .868(2) .1581(19) .4755(5) .065(4) Uiso .133(2)
H10a .62867 .33457 .33931 .05600 Uiso 1.00000
H10b .50395 .32724 .30614 .05600 Uiso 1.00000
H2 .53487 .39257 .40804 .05800 Uiso 1.00000
H3 .34791 .33027 .45240 .07400 Uiso 1.00000
H4 .11866 .21933 .43075 .08000 Uiso 1.00000
H5 .07216 .18243 .36487 .08500 Uiso 1.00000
H6 .25564 .24665 .31897 .07000 Uiso 1.00000
H11a .32178 .57534 .33567 .06200 Uiso 1.00000
H11b .34399 .53089 .29279 .06200 Uiso 1.00000
H12a .26358 .76610 .29193 .07600 Uiso 1.00000
H12b .43476 .76848 .28098 .07600 Uiso 1.00000
H13a .31559 .93206 .33222 .07600 Uiso 1.00000
H13b .49018 .91617 .32580 .07600 Uiso 1.00000
H15a .43212 1.02870 .40322 .07100 Uiso 1.00000
H15b .59563 .98224 .39165 .07100 Uiso 1.00000
H16a .45729 .92813 .46096 .07400 Uiso 1.00000
H16b .62088 .99032 .45540 .07400 Uiso 1.00000
H17a .53435 .69941 .45566 .06900 Uiso 1.00000
H17b .66472 .77248 .48067 .06900 Uiso 1.00000
H21a .66215 .66839 .28799 .06400 Uiso 1.00000
H21b .58619 .53492 .26690 .06400 Uiso 1.00000
H22a .83825 .49900 .26451 .07000 Uiso 1.00000
H22b .78029 .38672 .29455 .07000 Uiso 1.00000
H23a .92936 .64785 .31715 .06900 Uiso 1.00000
H23b 1.01499 .49862 .31514 .06900 Uiso 1.00000
H25a 1.10850 .57746 .38735 .06700 Uiso 1.00000
H25b 1.00955 .56586 .42377 .06700 Uiso 1.00000
H26a .95867 .79447 .37181 .07000 Uiso 1.00000
H26b 1.08480 .81018 .40443 .07000 Uiso 1.00000
H27a .83078 .91341 .41735 .06800 Uiso 1.00000
H27b .91284 .82753 .45097 .06800 Uiso 1.00000
H20 .77794 .63053 .43520 .05300 Uiso 1.00000

loop_
_atom_site_aniso_label
_atom_site_aniso_U_11
_atom_site_aniso_U_22
_atom_site_aniso_U_33
_atom_site_aniso_U_12
_atom_site_aniso_U_13
_atom_site_aniso_U_23
Pd .03179(12) .02928(12) .03302(12) .00224(9) .00202(8) -.00056(9)
N10 .0456(14) .0340(13) .0340(13) .0006(11) -.0005(11) -.0007(10)
C10 .0530(19) .0345(16) .0452(18) .0014(14) .0033(14) -.0063(14)
C1 .0429(16) .0305(15) .0483(18) .0024(12) -.0013(14) -.0038(13)
C2 .0469(18) .0436(18) .050(2) -.0047(15) -.0037(15) .0019(15)
C3 .066(2) .052(2) .060(2) .0041(19) .0117(19) .0037(19)
C4 .048(2) .060(2) .091(3) .0039(19) .022(2) .006(2)
C5 .0366(18) .060(3) .110(4) -.0044(17) -.006(2) .004(2)
C6 .054(2) .046(2) .063(2) -.0012(17) -.0100(17) -.0049(17)
C11 .054(2) .0438(18) .054(2) .0031(16) -.0161(16) -.0055(16)
C12 .072(3) .050(2) .059(2) .013(2) -.011(2) .0051(18)
C13 .072(3) .046(2) .070(3) .0145(19) -.008(2) .0090(19)
S14 .0352(4) .0403(4) .0535(5) .0037(3) .0075(3) -.0050(4)
C15 .061(2) .0352(18) .076(3) .0031(16) .008(2) -.0113(18)
C16 .068(2) .055(2) .059(2) -.002(2) .0153(19) -.025(2)
C17 .070(2) .062(2) .0366(17) -.003(2) .0123(16) -.0070(17)
C21 .065(2) .054(2) .0390(18) -.0059(18) .0029(16) .0010(16)
C22 .074(3) .058(2) .045(2) -.004(2) .0230(18) -.0058(17)
C23 .051(2) .059(2) .054(2) .0065(17) .0183(16) .0045(18)
S24 .0410(4) .0423(4) .0502(5) .0108(3) .0058(3) .0043(4)
C25 .0351(16) .061(2) .064(2) .0066(16) -.0029(15) .0073(19)
C26 .0381(17) .062(2) .066(2) -.0075(17) -.0072(16) .006(2)
C27 .0457(18) .051(2) .060(2) -.0067(16) -.0089(16) -.0062(17)
N20 .0460(15) .0404(15) .0405(14) -.0005(12) .0009(11) -.0008(12)
P1 .0549(5) .0477(5) .0485(5) .0085(4) .0019(4) .0056(4)
F11 .0847(18) .090(2) .091(2) .0072(15) .0120(15) .0419(16)
F12 .089(2) .101(2) .129(3) .0109(17) .0328(18) .062(2)
F13 .0604(15) .106(2) .102(2) .0282(15) .0064(14) .0226(17)
F14 .103(2) .112(2) .110(2) .0263(18) -.0354(18) -.055(2)
F15 .0629(14) .107(2) .0671(15) .0211(15) -.0035(12) .0183(15)
F16 .171(3) .082(2) .082(2) .020(2) -.013(2) -.0277(16)
P2 .0493(5) .0567(6) .0553(6) -.0075(5) -.0001(4) .0084(5)
F21 .0536(13) .118(2) .0767(17) -.0109(15) -.0013(12) .0018(16)
F22 .0580(16) .149(3) .138(3) -.0335(18) -.0047(17) .015(2)
F23 .119(3) .154(4) .105(3) -.026(3) .038(2) -.064(3)
F24 .154(4) .076(2) .182(4) -.029(2) -.040(3) .081(3)
F25 .120(3) .161(4) .074(2) -.009(3) -.006(2) -.055(2)
F26 .121(3) .069(2) .173(4) -.002(2) -.021(3) .043(2)

loop_
_atom_type_symbol
_atom_type_oxidation_number
_atom_type_number_in_cell
_atom_type_scat_dispersion_real
_atom_type_scat_dispersion_imag
_atom_type_scat_source
C 0 76 .002014 .002014 'Int Tables Vol IV Tables 2.2B and 2.3.1'
H 0 128 0 0 'Int Tables Vol IV Tables 2.2B and 2.3.1'
F 0 48 .013977 .01001 'Int Tables Vol IV Tables 2.2B and 2.3.1'
N 0 8 .004028 .002991 'Int Tables Vol IV Tables 2.2B and 2.3.1'
O 0 0 .007996 .005981 'Int Tables Vol IV Tables 2.2B and 2.3.1'
P 0 8 .090027 .094971 'Int Tables Vol IV Tables 2.2B and 2.3.1'
Pd 0 4 -1.177 1.007 'Int Tables Vol IV Tables 2.2B and 2.3.1'
S 0 8 .109985 .124023 'Int Tables Vol IV Tables 2.2B and 2.3.1'

loop_
_geom_angle_atom_site_label_1
_geom_angle_atom_site_label_2
_geom_angle_atom_site_label_3
_geom_angle
N10 Pd S14 91.79(8)
N10 Pd S24 90.18(8)
N10 Pd N20 173.92(10)
S14 Pd S24 177.19(4)
S14 Pd N20 90.90(8)
S24 Pd N20 87.33(8)
Pd N10 C10 110.22(18)
Pd N10 C11 113.3(2)
Pd N10 C21 111.1(2)
C10 N10 C11 105.7(2)
C10 N10 C21 109.1(3)
C11 N10 C21 107.3(2)
N10 C10 C1 114.8(3)
N10 C10 H10a 109.0(3)
N10 C10 H10b 108.6(3)
C1 C10 H10a 108.4(3)
C1 C10 H10b 108.4(3)
H10a C10 H10b 107.5(3)
C10 C1 C2 121.2(3)
C10 C1 C6 120.2(3)
C2 C1 C6 118.7(3)
C1 C2 C3 120.5(3)
C1 C2 H2 119.8(3)
C3 C2 H2 119.7(3)
C2 C3 C4 120.3(4)
C2 C3 H3 119.1(4)
C4 C3 H3 120.5(4)
C3 C4 C5 119.7(4)
C3 C4 H4 120.2(4)
C5 C4 H4 120.1(4)
C4 C5 C6 121.2(4)
C4 C5 H5 119.4(4)
C6 C5 H5 119.4(4)
C1 C6 C5 119.6(4)
C1 C6 H6 120.1(4)
C5 C6 H6 120.3(4)
N10 C11 C12 117.5(3)
N10 C11 H11a 107.4(3)
N10 C11 H11b 108.6(3)
C12 C11 H11a 107.1(3)
C12 C11 H11b 108.7(3)
H11a C11 H11b 107.1(3)
C11 C12 C13 117.5(3)
C11 C12 H12a 108.9(4)
C11 C12 H12b 107.6(4)
C13 C12 H12a 107.1(4)
C13 C12 H12b 107.1(4)
H12a C12 H12b 108.3(4)
C12 C13 S14 113.2(3)
C12 C13 H13a 109.1(4)
C12 C13 H13b 109.4(4)
S14 C13 H13a 107.9(3)
S14 C13 H13b 108.6(3)
H13a C13 H13b 108.5(4)
Pd S14 C13 102.48(14)
Pd S14 C15 102.27(12)
C13 S14 C15 98.20(18)
S14 C15 C16 111.7(3)
S14 C15 H15a 110.4(3)
S14 C15 H15b 110.6(3)
C16 C15 H15a 108.5(4)
C16 C15 H15b 108.7(3)
H15a C15 H15b 106.8(3)
C15 C16 C17 115.8(3)
C15 C16 H16a 108.4(3)
C15 C16 H16b 109.5(4)
C17 C16 H16a 107.6(3)
C17 C16 H16b 106.7(3)
H16a C16 H16b 108.6(4)
C16 C17 N20 114.2(3)
C16 C17 H17a 106.4(3)
C16 C17 H17b 106.7(3)
N20 C17 H17a 110.7(3)
N20 C17 H17b 110.1(3)
H17a C17 H17b 108.5(4)
N10 C21 C22 117.1(3)
N10 C21 H21a 108.1(3)
N10 C21 H21b 108.3(3)
C22 C21 H21a 106.9(3)
C22 C21 H21b 108.5(3)
H21a C21 H21b 107.6(4)
C21 C22 C23 116.1(3)
C21 C22 H22a 108.1(3)
C21 C22 H22b 107.0(4)
C23 C22 H22a 109.0(4)
C23 C22 H22b 108.3(3)
H22a C22 H22b 108.0(4)
C22 C23 S24 112.0(3)
C22 C23 H23a 109.4(3)
C22 C23 H23b 109.1(3)
S24 C23 H23a 109.7(3)
S24 C23 H23b 109.2(3)
H23a C23 H23b 107.4(4)
Pd S24 C23 101.75(12)
Pd S24 C25 105.78(12)
C23 S24 C25 101.31(17)
S24 C25 C26 114.2(2)
S24 C25 H25a 109.4(3)
S24 C25 H25b 108.9(3)
C26 C25 H25a 109.5(3)
C26 C25 H25b 106.5(3)
H25a C25 H25b 108.2(3)
C25 C26 C27 115.2(3)
C25 C26 H26a 105.7(3)
C25 C26 H26b 108.4(3)
C27 C26 H26a 109.1(3)
C27 C26 H26b 111.1(4)
H26a C26 H26b 106.9(4)
C26 C27 N20 112.9(3)
C26 C27 H27a 110.4(3)
C26 C27 H27b 109.3(3)
N20 C27 H27a 107.5(3)
N20 C27 H27b 108.5(3)
H27a C27 H27b 108.1(4)
Pd N20 C17 114.8(2)
Pd N20 C27 117.8(2)
Pd N20 H20 97.2(2)
C17 N20 C27 112.8(3)
C17 N20 H20 109.4(3)
C27 N20 H20 102.4(2)
F11 P1 F12 177.13(17)
F11 P1 F13 89.55(15)
F11 P1 F14 88.43(17)
F11 P1 F15 89.63(14)
F11 P1 F16 88.55(17)
F12 P1 F13 92.14(16)
F12 P1 F14 93.85(18)
F12 P1 F15 88.70(15)
F12 P1 F16 89.10(18)
F13 P1 F14 91.14(17)
F13 P1 F15 178.87(15)
F13 P1 F16 91.31(18)
F14 P1 F15 88.05(16)
F14 P1 F16 176.1(2)
F15 P1 F16 89.45(17)
F21 P2 F22 178.48(19)
F21 P2 F23 86.77(17)
F21 P2 F24 91.1(2)
F21 P2 F25 91.39(18)
F21 P2 F26 88.41(19)
F21 P2 F23' 94.3(6)
F21 P2 F24' 83.7(8)
F21 P2 F25' 86.9(6)
F21 P2 F26' 102.6(7)
F22 P2 F23 92.2(2)
F22 P2 F24 90.0(2)
F22 P2 F25 89.5(2)
F22 P2 F26 90.4(2)
F22 P2 F23' 85.7(6)
F22 P2 F24' 97.8(8)
F22 P2 F25' 92.8(6)
F22 P2 F26' 75.8(7)
F23 P2 F24 88.6(2)
F23 P2 F25 174.4(2)
F23 P2 F26 85.7(2)
F23 P2 F23' 41.2(6)
F23 P2 F24' 135.0(8)
F23 P2 F25' 127.7(7)
F23 P2 F26' 45.8(7)
F24 P2 F25 96.7(2)
F24 P2 F26 174.3(2)
F24 P2 F23' 48.1(6)
F24 P2 F24' 47.9(9)
F24 P2 F25' 143.4(7)
F24 P2 F26' 130.3(7)
F25 P2 F26 89.0(2)
F25 P2 F23' 144.3(6)
F25 P2 F24' 49.8(8)
F25 P2 F25' 46.9(7)
F25 P2 F26' 129.8(7)
F26 P2 F23' 126.4(6)
F26 P2 F24' 137.6(9)
F26 P2 F25' 42.2(7)
F26 P2 F26' 44.5(7)
F23' P2 F24' 95.9(10)
F23' P2 F25' 168.5(9)
F23' P2 F26' 83.1(9)
F24' P2 F25' 95.6(11)
F24' P2 F26' 173.6(10)
F25' P2 F26' 85.5(10)
P2 F23 F23' 64.9(9)
P2 F23 F26' 58.8(8)
F23' F23 F26' 116.2(12)
P2 F24 F23' 65.2(8)
P2 F24 F24' 70.0(11)
F23' F24 F24' 135.0(13)
P2 F25 F24' 69.0(10)
P2 F25 F25' 66.6(8)
F24' F25 F25' 133.3(13)
P2 F26 F25' 66.2(9)
P2 F26 F26' 60.0(9)
F25' F26 F26' 123.7(13)
P2 F23' F23 73.9(9)
P2 F23' F24 66.7(8)
F23 F23' F24 138.8(15)
P2 F24' F24 62.1(10)
P2 F24' F25 61.2(10)
F24 F24' F25 121.7(18)
P2 F25' F25 66.5(8)
P2 F25' F26 71.6(9)
F25 F25' F26 137.7(16)
P2 F26' F23 75.4(9)
P2 F26' F26 75.5(10)
F23 F26' F26 136.3(16)

loop_
_geom_bond_atom_site_label_1
_geom_bond_atom_site_label_2
_geom_bond_distance
Pd N10 2.113(3)
Pd S14 2.3197(10)
Pd S24 2.3186(10)
Pd N20 2.075(3)
N10 C10 1.516(4)
N10 C11 1.516(4)
N10 C21 1.501(4)
C10 C1 1.505(5)
C10 H10a .963(3)
C10 H10b .961(3)
C1 C2 1.382(5)
C1 C6 1.389(5)
C2 C3 1.397(5)
C2 H2 .959(3)
C3 C4 1.360(6)
C3 H3 .966(4)
C4 C5 1.362(7)
C4 H4 .967(4)
C5 C6 1.395(6)
C5 H5 .959(4)
C6 H6 .981(4)
C11 C12 1.510(5)
C11 H11a .976(4)
C11 H11b .952(4)
C12 C13 1.490(6)
C12 H12a .960(4)
C12 H12b .954(4)
C13 S14 1.819(5)
C13 H13a .962(4)
C13 H13b .950(4)
S14 C15 1.813(4)
C15 C16 1.500(6)
C15 H15a .967(4)
C15 H15b .965(4)
C16 C17 1.540(6)
C16 H16a .954(4)
C16 H16b .956(4)
C17 N20 1.496(5)
C17 H17a .953(4)
C17 H17b .959(4)
C21 C22 1.508(6)
C21 H21a .967(4)
C21 H21b .956(4)
C22 C23 1.524(5)
C22 H22a .960(4)
C22 H22b .958(4)
C23 S24 1.815(4)
C23 H23a .956(4)
C23 H23b .969(4)
S24 C25 1.813(4)
C25 C26 1.525(6)
C25 H25a .952(3)
C25 H25b .963(4)
C26 C27 1.500(5)
C26 H26a .981(4)
C26 H26b .950(3)
C27 N20 1.491(4)
C27 H27a .960(4)
C27 H27b .957(4)
N20 H20 .926(3)
P1 F11 1.602(3)
P1 F12 1.557(3)
P1 F13 1.578(3)
P1 F14 1.565(4)
P1 F15 1.600(3)
P1 F16 1.576(3)
P2 F21 1.575(3)
P2 F22 1.574(3)
P2 F23 1.617(4)
P2 F24 1.542(4)
P2 F25 1.540(4)
P2 F26 1.599(4)
P2 F23' 1.524(16)
P2 F24' 1.64(2)
P2 F25' 1.542(17)
P2 F26' 1.429(17)
F23 F23' 1.109(17)
F23 F26' 1.199(18)
F24 F23' 1.249(17)
F24 F24' 1.30(2)
F25 F24' 1.34(2)
F25 F25' 1.226(18)
F26 F25' 1.133(18)
F26 F26' 1.158(18)

loop_
_geom_contact_atom_site_label_1
_geom_contact_atom_site_label_2
_geom_contact_distance
_geom_contact_site_symmetry_2
Pd C10 2.996(3) .
Pd C1 3.474(3) .
Pd C2 3.278(3) .
Pd C11 3.048(4) .
Pd C12 3.551(4) .
Pd C13 3.242(4) .
Pd C15 3.233(4) .
Pd C17 3.025(4) .
Pd C21 3.001(4) .
Pd C22 3.538(4) .
Pd C23 3.223(4) .
Pd C25 3.309(3) .
Pd C26 3.314(4) .
Pd C27 3.068(4) .
Pd F11 3.166(3) '1 565'
Pd F24 3.740(5) .
Pd F23' 3.963(16) .
Pd H10a 3.0264(7) .
Pd H2 2.7026(6) .
Pd H11a 3.0978(9) .
Pd H17a 3.0285(16) .
Pd H21a 3.0063(18) .
Pd H20 2.3751(11) .
N10 C1 2.545(4) .
N10 C12 2.586(5) .
N10 C22 2.567(5) .
N10 H10a 2.043(2) .
N10 H10b 2.038(2) .
N10 H11a 2.033(3) .
N10 H11b 2.030(3) .
N10 H21a 2.023(3) .
N10 H21b 2.017(3) .
C10 C2 2.516(5) .
C10 C6 2.509(5) .
C10 C11 2.416(5) .
C10 C21 2.458(5) .
C10 C22 2.953(5) .
C10 F14 3.557(5) .
C10 F15 3.450(4) .
C10 H11b 2.499(3) .
C1 C3 2.413(6) .
C1 C4 2.785(5) .
C1 C5 2.405(5) .
C1 C11 2.865(5) .
C1 H10a 2.026(3) .
C1 H10b 2.025(4) .
C1 H2 2.036(3) .
C1 H6 2.063(3) .
C1 H11a 2.498(3) .
C2 C4 2.391(5) .
C2 C5 2.740(5) .
C2 C6 2.383(5) .
C2 F21 3.288(4) .
C2 F23' 3.627(16) .
C2 H3 2.049(4) .
C3 C5 2.353(6) .
C3 C6 2.758(6) .
C3 F21 3.167(5) .
C3 F25 3.557(6) '3 666'
C3 F24' 3.42(2) '3 666'
C3 H2 2.049(4) .
C3 H4 2.026(4) .
C4 C6 2.401(6) .
C4 F22 3.457(6) '1 455'
C4 F23 3.501(6) '1 455'
C4 F23' 3.546(17) '1 455'
C4 H3 2.029(4) .
C4 H5 2.014(4) .
C5 F14 3.304(5) '1 455'
C5 H4 2.027(5) .
C5 H6 2.071(5) .
C6 H5 2.044(4) .
C11 C13 2.565(5) .
C11 S14 2.935(4) .
C11 C21 2.429(5) .
C11 F12 3.530(5) '2 655'
C11 F15 3.340(5) '2 655'
C11 F16 3.532(5) '2 655'
C11 H12a 2.035(4) .
C11 H12b 2.015(4) .
C11 H21b 2.465(4) .
C12 S14 2.769(4) .
C12 C21 2.984(6) .
C12 F12 3.342(5) '2 655'
C12 F13 3.665(5) '1 465'
C12 F15 3.355(5) '2 655'
C12 H11a 2.025(4) .
C12 H11b 2.027(4) .
C12 H13a 2.021(4) .
C12 H13b 2.016(4) .
C13 C15 2.745(6) .
C13 F11 3.271(5) '1 565'
C13 F13 3.635(5) '1 465'
C13 F15 3.467(5) '1 565'
C13 H12a 1.996(4) .
C13 H12b 1.991(4) .
S14 C16 2.748(4) .
S14 C17 3.029(4) .
S14 F25' 3.754(17) '3 666'
S14 H13a 2.3042(12) .
S14 H13b 2.3048(13) .
S14 H15a 2.3338(10) .
S14 H15b 2.3344(9) .
C15 C17 2.575(5) .
C15 N20 2.974(5) .
C15 H16a 2.016(4) .
C15 H16b 2.030(4) .
C16 N20 2.550(5) .
C16 F21 3.398(5) '3 666'
C16 F21 3.385(5) '1 565'
C16 F23 3.566(6) '1 565'
C16 F26 3.646(6) '1 565'
C16 F25' 3.357(17) '3 666'
C16 F26' 3.650(18) '1 565'
C16 H15a 2.026(4) .
C16 H15b 2.027(4) .
C16 H17a 2.027(4) .
C16 H17b 2.035(4) .
C17 C27 2.487(5) .
C17 F21 3.118(5) '3 666'
C17 F24 3.306(6) .
C17 F24' 3.35(2) .
C17 F25' 3.608(17) '3 666'
C17 H16a 2.043(4) .
C17 H16b 2.033(4) .
C17 H20 2.004(4) .
C21 C23 2.573(5) .
C21 F11 3.401(5) '1 565'
C21 F15 3.626(4) '2 655'
C21 F16 3.519(5) '1 565'
C21 H22a 2.024(4) .
C21 H22b 2.008(4) .
C22 S24 2.773(4) .
C22 F12 3.473(5) '2 755'
C22 F12 3.592(5) .
C22 F14 3.547(5) .
C22 H21a 2.013(4) .
C22 H21b 2.025(4) .
C22 H23a 2.050(4) .
C22 H23b 2.057(4) .
C23 C25 2.806(5) .
C23 F11 3.446(5) '1 565'
C23 F12 3.385(5) '2 755'
C23 H22a 2.050(4) .
C23 H22b 2.039(4) .
S24 C26 2.807(4) .
S24 N20 3.039(3) .
S24 F14 3.710(3) .
S24 F23 3.761(4) .
S24 F24 3.406(5) .
S24 F23' 3.033(16) .
S24 H23a 2.3193(13) .
S24 H23b 2.3213(13) .
S24 H25a 2.3108(10) .
S24 H25b 2.3118(13) .
C25 C27 2.555(5) .
C25 N20 2.862(4) .
C25 F24 3.410(6) .
C25 F25 3.187(5) '3 766'
C25 F23' 3.372(17) .
C25 F25' 3.489(17) '3 766'
C25 H26a 2.024(4) .
C25 H26b 2.036(4) .
C25 H20 2.466(4) .
C26 N20 2.493(4) .
C26 F11 3.380(5) '1 565'
C26 F25 3.439(5) '3 766'
C26 F25' 3.180(17) '3 766'
C26 H25a 2.050(4) .
C26 H25b 2.022(4) .
C26 H27a 2.043(4) .
C26 H27b 2.028(4) .
C27 F22 3.367(5) '3 766'
C27 F23 3.659(6) '1 565'
C27 F26 3.583(6) '3 766'
C27 F25' 3.395(17) '3 766'
C27 F26' 3.541(18) '1 565'
C27 H26a 2.043(4) .
C27 H26b 2.044(4) .
C27 H20 1.917(4) .
N20 F24 2.854(5) .
N20 F23' 3.631(16) .
N20 F24' 3.43(2) .
N20 H17a 2.038(3) .
N20 H17b 2.035(3) .
N20 H27a 2.001(3) .
N20 H27b 2.011(3) .
F11 F12 3.157(4) .
F11 F13 2.240(4) .
F11 F14 2.208(4) .
F11 F15 2.257(4) .
F11 F16 2.218(4) .
F11 H13b 2.457(3) '1 545'
F11 H15b 2.969(3) '1 545'
F11 H21a 2.559(3) '1 545'
F11 H23a 2.656(3) '1 545'
F11 H26a 2.486(3) '1 545'
F12 F13 2.258(4) .
F12 F13 3.905(4) '2 755'
F12 F14 2.280(5) .
F12 F15 2.207(4) .
F12 F16 2.198(4) .
F12 F16 3.597(5) '2 755'
F12 H11b 2.903(3) '2 645'
F12 H12a 2.647(3) '2 645'
F12 H22a 2.745(3) '2 745'
F12 H22b 2.861(3) .
F12 H23b 3.014(4) '2 745'
F13 F14 2.245(4) .
F13 F15 3.178(4) .
F13 F16 2.256(4) .
F13 H5 2.993(3) '1 655'
F13 H12a 2.873(3) '1 645'
F13 H13a 2.851(3) '1 645'
F13 H22a 2.783(3) '2 745'
F13 H23a 2.920(3) '1 545'
F13 H26a 2.813(3) '1 545'
F14 F15 2.200(4) .
F14 F16 3.139(5) .
F14 F23 4.180(6) .
F14 H10a 2.726(3) .
F14 H5 2.377(3) '1 655'
F14 H22b 2.663(3) .
F15 F16 2.235(4) .
F15 H10a 3.125(3) .
F15 H10b 2.874(3) .
F15 H11b 2.635(3) '2 645'
F15 H12b 2.970(3) '2 645'
F15 H13b 2.577(3) '1 545'
F15 H21b 2.769(2) '2 645'
F15 H22b 3.076(3) .
F16 H6 3.078(3) '2 645'
F16 H11b 2.593(3) '2 645'
F16 H21a 2.646(3) '1 545'
F16 H23a 3.101(3) '1 545'
F21 F22 3.148(4) .
F21 F23 2.193(5) .
F21 F24 2.225(5) .
F21 F25 2.229(4) .
F21 F26 2.213(5) .
F21 F23' 2.272(16) .
F21 F24' 4.14(2) '3 666'
F21 F24' 2.15(2) .
F21 F25' 2.144(17) .
F21 F26' 2.347(17) .
F21 H2 2.842(3) .
F21 H3 2.620(2) .
F21 H16a 2.766(3) '3 666'
F21 H16b 2.613(3) '1 545'
F21 H17a 2.658(3) '3 666'
F21 H17b 2.895(2) '3 666'
F22 F22 3.299(5) '3 766'
F22 F23 2.300(5) .
F22 F24 3.350(5) '3 766'
F22 F24 2.204(5) .
F22 F25 3.690(5) '3 766'
F22 F25 2.192(5) .
F22 F26 2.251(5) .
F22 F23' 2.108(16) .
F22 F23' 4.194(16) '3 766'
F22 F24' 3.18(2) '3 766'
F22 F24' 2.42(2) .
F22 F25' 2.256(17) .
F22 F26' 1.849(17) .
F22 H4 2.656(4) '1 655'
F22 H25b 3.076(4) '3 766'
F22 H27b 2.555(4) '3 766'
F23 F24 2.208(6) .
F23 F25 3.153(6) .
F23 F26 2.187(6) .
F23 F24' 3.01(2) .
F23 F25' 2.836(17) .
F23 H4 2.661(4) '1 655'
F23 H16b 2.686(4) '1 545'
F23 H27a 2.874(5) '1 545'
F24 F25 4.279(6) '3 766'
F24 F25 2.303(6) .
F24 F26 3.137(5) .
F24 F25' 2.928(18) .
F24 F26' 2.697(18) .
F24 H2 2.864(5) .
F24 H25b 2.707(4) .
F24 H20 1.991(4) .
F25 F26 2.200(5) .
F25 F23' 2.917(17) .
F25 F26' 2.689(18) .
F25 H3 3.111(4) '3 666'
F25 H17a 2.828(4) '3 666'
F25 H25a 3.149(4) '3 766'
F25 H25b 2.585(4) '3 766'
F25 H26b 3.047(4) '3 766'
F26 F26 4.041(6) '3 756'
F26 F23' 2.787(17) .
F26 F24' 3.02(2) .
F26 F26' 3.862(18) '3 756'
F26 H16a 2.759(4) '3 666'
F26 H16b 2.737(4) '1 545'
F26 H27b 2.756(4) '3 766'
F23' F24' 2.35(3) .
F23' F25' 3.05(2) .
F23' F26' 1.96(2) .
F23' H2 2.797(16) .
F23' H4 2.839(16) '1 655'
F23' H25b 2.785(16) .
F23' H20 2.752(16) .
F24' F24' 4.25(3) '3 666'
F24' F25' 2.36(3) .
F24' F26' 3.06(3) .
F24' H3 2.68(2) '3 666'
F24' H17b 3.00(2) .
F24' H20 2.73(2) .
F25' F26' 2.02(2) .
F25' H16a 2.592(17) '3 666'
F25' H17a 2.968(17) '3 666'
F25' H25b 3.072(17) '3 766'
F25' H26b 2.602(17) '3 766'
F25' H27b 2.738(16) '3 766'
F26' F26' 4.02(2) '3 756'
F26' H4 2.777(18) '1 655'
F26' H16b 2.706(17) '1 545'
F26' H27a 3.005(17) '1 545'
F26' H27b 3.152(17) '1 545'
F26' H27b 3.125(17) '3 766'
H10a H10b 1.5512(5) .
H11a H11b 1.5514(8) .
H12a H12b 1.5512(5) .
H13a H13b 1.5514(5) .
H15a H15b 1.5513(5) .
H16a H16b 1.5514(5) .
H17a H17b 1.5514(4) .
H21a H21b 1.5513(3) .
H22a H22b 1.5514(4) .
H23a H23b 1.5513(3) .
H25a H25b 1.5514(6) .
H26a H26b 1.5513(5) .
H27a H27b 1.5514(5) .
